data_1530409
loop_
_publ_author_name
'Merinov, B.V.'
'Maksimov, B.A.'
'Dem'yanets, L.N.'
'Belov, N.V.'

_publ_section_title
;
 Crystal structure of Li Nd Ge O4
;
_journal_name_full 'Doklady Akademii Nauk SSSR'
_journal_page_first 357
_journal_page_last 360
_journal_volume 250
_journal_year 1980
_chemical_formula_sum 'Ge Li Nd O4'
_chemical_name_systematic 'Li Nd Ge O4'
_space_group_IT_number 60
_symmetry_space_group_name_Hall '-P 2n 2ab'
_symmetry_space_group_name_H-M 'P b c n'
_cell_angle_alpha 90
_cell_angle_beta 90
_cell_angle_gamma 90
_cell_formula_units_Z 4
_cell_length_a 5.096
_cell_length_b 11.923
_cell_length_c 5.399
_cell_volume 328.041
_citation_journal_id_ASTM DANKAS
_cod_data_source_file Merinov_DANKAS_1980_554.cif
_cod_data_source_block Ge1Li1Nd1O4
_cod_original_cell_volume 328.0412
_cod_original_formula_sum 'Ge1 Li1 Nd1 O4'
_cod_database_code 1530409

loop_
_symmetry_equiv_pos_as_xyz
x,y,z
-x+1/2,-y+1/2,z+1/2
x+1/2,-y+1/2,-z
-x,y,-z+1/2
-x,-y,-z
x-1/2,y-1/2,-z-1/2
-x-1/2,y-1/2,z
x,-y,z-1/2

loop_
_atom_site_label
_atom_site_type_symbol
_atom_site_fract_x
_atom_site_fract_y
_atom_site_fract_z
_atom_site_occupancy
_atom_site_U_iso_or_equiv
Li1 Li+1 0 0.233 0.75 1 0.0
Nd1 Nd+3 0 0.11228 0.25 1 0.0
Ge1 Ge+4 0 0.38915 0.25 1 0.0
O1 O-2 0.175 0.2979 0.452 1 0.0
O2 O-2 0.25 0.4569 0.086 1 0.0
